data_7239092
loop_
_publ_author_name
'Tanaka, Kazuki'
'Aratani, Naoki'
'Kuzuhara, Daiki'
'Sakamoto, Sadaaki'
'Okujima, Tetsuo'
'Ono, Noboru'
'Uno, Hidemitsu'
'Yamada, Hiroko'

_publ_section_title
;
 A soluble bispentacenequinone precursor for creation of directly
 6,6&#x2032;-linked bispentacenes and a
 tetracyanobipentacenequinodimethane
;
_journal_issue 35
_journal_name_full 'RSC Advances'
_journal_page_first 15310
_journal_paper_doi 10.1039/c3ra41914b
_journal_volume 3
_journal_year 2013
_chemical_formula_moiety '3(C52 H40 Br2), 0.37(C2 Cl6), C Cl3, 1.13(C2 O2) '
_chemical_formula_sum 'C53.33 H40 Br2 Cl1.74 O0.75'
_chemical_formula_weight 914.38
_space_group_IT_number 15
_space_group_name_Hall '-C 2yc'
_space_group_name_H-M_alt 'C 1 2/c 1'
_symmetry_cell_setting monoclinic
_symmetry_Int_Tables_number 15
_symmetry_space_group_name_Hall '-C 2yc'
_symmetry_space_group_name_H-M 'C 1 2/c 1'
_atom_sites_solution_hydrogens geom
_atom_sites_solution_primary direct
_atom_sites_solution_secondary difmap
_audit_creation_method SHELXL-97
_cell_angle_alpha 90.00
_cell_angle_beta 102.9120(10)
_cell_angle_gamma 90.00
_cell_formula_units_Z 12
_cell_length_a 41.930(4)
_cell_length_b 15.3835(14)
_cell_length_c 18.8623(18)
_cell_measurement_reflns_used 5905
_cell_measurement_temperature 90(2)
_cell_measurement_theta_max 24.77
_cell_measurement_theta_min 2.44
_cell_volume 11859.1(19)
_computing_cell_refinement 'Bruker SAINT'
_computing_data_collection 'Bruker APEX2'
_computing_data_reduction 'Bruker SAINT'
_computing_molecular_graphics 'Bruker SHELXTL'
_computing_publication_material 'Bruker SHELXTL'
_computing_structure_refinement 'SHELXL-97 (Sheldrick, 1997)'
_computing_structure_solution 'SHELXS-97 (Sheldrick, 1990)'
_diffrn_ambient_temperature 90(2)
_diffrn_detector_area_resol_mean 8.366
_diffrn_measured_fraction_theta_full 0.992
_diffrn_measured_fraction_theta_max 0.992
_diffrn_measurement_device_type 'Bruker APEX-II CCD'
_diffrn_measurement_method '\f and \w scans'
_diffrn_radiation_monochromator graphite
_diffrn_radiation_source 'fine-focus sealed tube'
_diffrn_radiation_type MoK\a
_diffrn_radiation_wavelength 0.71073
_diffrn_reflns_av_R_equivalents 0.0464
_diffrn_reflns_av_sigmaI/netI 0.0661
_diffrn_reflns_limit_h_max 51
_diffrn_reflns_limit_h_min -51
_diffrn_reflns_limit_k_max 18
_diffrn_reflns_limit_k_min -17
_diffrn_reflns_limit_l_max 19
_diffrn_reflns_limit_l_min -23
_diffrn_reflns_number 30227
_diffrn_reflns_theta_full 26.00
_diffrn_reflns_theta_max 26.00
_diffrn_reflns_theta_min 1.41
_diffrn_standards_number 0
_exptl_absorpt_coefficient_mu 2.210
_exptl_absorpt_correction_T_max 0.7454
_exptl_absorpt_correction_T_min 0.6737
_exptl_absorpt_correction_type empirical
_exptl_absorpt_process_details
;
SADABS Sheldrick 1996
;
_exptl_crystal_colour orange
_exptl_crystal_density_diffrn 1.536
_exptl_crystal_density_method 'not measured'
_exptl_crystal_description prism
_exptl_crystal_F_000 5587
_exptl_crystal_size_max 0.50
_exptl_crystal_size_mid 0.05
_exptl_crystal_size_min 0.03
_refine_diff_density_max 1.733
_refine_diff_density_min -1.358
_refine_diff_density_rms 0.182
_refine_ls_extinction_method none
_refine_ls_goodness_of_fit_ref 1.040
_refine_ls_hydrogen_treatment constr
_refine_ls_matrix_type full
_refine_ls_number_parameters 820
_refine_ls_number_reflns 11559
_refine_ls_number_restraints 9
_refine_ls_restrained_S_all 1.040
_refine_ls_R_factor_all 0.1482
_refine_ls_R_factor_gt 0.0994
_refine_ls_shift/su_max 0.000
_refine_ls_shift/su_mean 0.000
_refine_ls_structure_factor_coef Fsqd
_refine_ls_weighting_details 'calc w=1/[\s^2^(Fo^2^)+(0.1693P)^2^+133.7087P] where P=(Fo^2^+2Fc^2^)/3'
_refine_ls_weighting_scheme calc
_refine_ls_wR_factor_gt 0.2790
_refine_ls_wR_factor_ref 0.3153
_reflns_number_gt 7013
_reflns_number_total 11559
_reflns_threshold_expression >2sigma(I)
_cod_data_source_file c3ra41914b.txt
_cod_data_source_block 20911kab
_cod_depositor_comments
;
The following automatic conversions were performed:

data item '_symmetry_cell_setting' value 'Monoclinic' was changed to
'monoclinic' in accordance with the
/home/saulius/struct/COD-crude-data/automatic-downloads/DataCite-retrospective/RSC/depositions/lib/dictionaries/cif_core.dic
dictionary named 'cif_core.dic' version 2.4.2 last updated on
2011-04-26.

Automatic conversion script
Id: cif_fix_values 6909 2019-04-08 15:41:33Z antanas 
;
_cod_original_cell_volume 11859.0(19)
_cod_original_sg_symbol_H-M C2/c
_cod_database_code 7239092

loop_
_symmetry_equiv_pos_as_xyz
'x, y, z'
'-x, y, -z+1/2'
'x+1/2, y+1/2, z'
'-x+1/2, y+1/2, -z+1/2'
'-x, -y, -z'
'x, -y, z-1/2'
'-x+1/2, -y+1/2, -z'
'x+1/2, -y+1/2, z-1/2'

loop_
_atom_site_label
_atom_site_type_symbol
_atom_site_fract_x
_atom_site_fract_y
_atom_site_fract_z
_atom_site_U_iso_or_equiv
_atom_site_adp_type
_atom_site_occupancy
_atom_site_symmetry_multiplicity
_atom_site_calc_flag
_atom_site_refinement_flags
_atom_site_disorder_assembly
_atom_site_disorder_group
C1 C 0.2204(2) 0.4901(5) 0.1676(5) 0.040(2) Uani 1 1 d . . .
H1 H 0.2137 0.5218 0.2062 0.047 Uiso 1 1 calc R . .
H2 H 0.2140 0.4299 0.1704 0.047 Uiso 1 1 calc R . .
C2 C 0.2569(2) 0.4949(5) 0.1789(5) 0.039(2) Uani 1 1 d . . .
H3 H 0.2662 0.4372 0.1873 0.046 Uiso 1 1 calc R . .
H4 H 0.2658 0.5305 0.2211 0.046 Uiso 1 1 calc R . .
C3 C 0.2656(2) 0.5358(5) 0.1091(5) 0.041(2) Uani 1 1 d . . .
H5 H 0.2893 0.5394 0.1137 0.049 Uiso 1 1 calc R . .
C4 C 0.2493(3) 0.4821(5) 0.0443(4) 0.042(2) Uani 1 1 d . . .
H6 H 0.2607 0.4541 0.0139 0.050 Uiso 1 1 calc R . .
C5 C 0.2160(2) 0.4788(5) 0.0347(4) 0.039(2) Uani 1 1 d . . .
H7 H 0.2025 0.4501 -0.0040 0.046 Uiso 1 1 calc R . .
C6 C 0.2030(2) 0.5276(5) 0.0945(5) 0.0356(18) Uani 1 1 d . . .
H8 H 0.1791 0.5241 0.0869 0.043 Uiso 1 1 calc R . .
C7 C 0.21501(19) 0.6205(5) 0.0941(4) 0.0294(16) Uani 1 1 d . . .
C8 C 0.19672(18) 0.6940(4) 0.0896(4) 0.0248(15) Uani 1 1 d . . .
H9 H 0.1741 0.6895 0.0824 0.030 Uiso 1 1 calc R . .
C9 C 0.21171(16) 0.7786(5) 0.0956(4) 0.0227(15) Uani 1 1 d . . .
C10 C 0.19399(16) 0.8553(4) 0.0965(3) 0.0199(14) Uani 1 1 d . . .
C11 C 0.20967(16) 0.9355(5) 0.1088(3) 0.0214(14) Uani 1 1 d . . .
C12 C 0.19182(18) 1.0135(5) 0.1131(4) 0.0261(16) Uani 1 1 d . . .
H10 H 0.1692 1.0112 0.1064 0.031 Uiso 1 1 calc R . .
C13 C 0.2076(2) 1.0924(5) 0.1270(4) 0.0329(17) Uani 1 1 d . . .
C14 C 0.1924(2) 1.1793(5) 0.1320(5) 0.043(2) Uani 1 1 d . . .
H11 H 0.1685 1.1761 0.1235 0.051 Uiso 1 1 calc R . .
C15 C 0.2084(2) 1.2162(6) 0.2091(4) 0.040(2) Uani 1 1 d . . .
H12 H 0.1996 1.2736 0.2146 0.048 Uiso 1 1 calc R . .
H13 H 0.2031 1.1787 0.2462 0.048 Uiso 1 1 calc R . .
C16 C 0.2436(2) 1.2214(5) 0.2185(4) 0.039(2) Uani 1 1 d . . .
H14 H 0.2539 1.1877 0.2609 0.046 Uiso 1 1 calc R . .
H15 H 0.2504 1.2814 0.2274 0.046 Uiso 1 1 calc R . .
C17 C 0.2553(2) 1.1883(5) 0.1533(5) 0.043(2) Uani 1 1 d . . .
H16 H 0.2792 1.1915 0.1603 0.051 Uiso 1 1 calc R . .
C18 C 0.2379(3) 1.2417(6) 0.0892(5) 0.060(3) Uani 1 1 d . . .
H17 H 0.2488 1.2737 0.0603 0.072 Uiso 1 1 calc R . .
C19 C 0.2038(3) 1.2389(7) 0.0772(5) 0.066(3) Uani 1 1 d . . .
H18 H 0.1898 1.2694 0.0405 0.080 Uiso 1 1 calc R . .
C20 C 0.2425(2) 1.0961(5) 0.1373(4) 0.0340(18) Uani 1 1 d . . .
C21 C 0.26027(19) 1.0238(5) 0.1342(4) 0.0306(17) Uani 1 1 d . . .
H19 H 0.2829 1.0280 0.1417 0.037 Uiso 1 1 calc R . .
C22 C 0.24479(17) 0.9400(5) 0.1195(4) 0.0243(15) Uani 1 1 d . . .
C23 C 0.26152(17) 0.8640(5) 0.1138(4) 0.0280(16) Uani 1 1 d . . .
C24 C 0.24677(17) 0.7826(5) 0.1027(4) 0.0239(15) Uani 1 1 d . . .
C25 C 0.26456(18) 0.7033(5) 0.1030(4) 0.0274(16) Uani 1 1 d . . .
H20 H 0.2869 0.7054 0.1050 0.033 Uiso 1 1 calc R . .
C26 C 0.24959(19) 0.6259(5) 0.1005(4) 0.0323(18) Uani 1 1 d . . .
Br1 Br 0.30746(2) 0.86934(7) 0.12117(6) 0.0563(3) Uani 1 1 d . . .
C27 C 0.1208(3) 0.7417(6) 0.3757(5) 0.051(2) Uani 1 1 d . . .
H21 H 0.1156 0.7332 0.4228 0.061 Uiso 1 1 calc R . .
H22 H 0.1109 0.6946 0.3442 0.061 Uiso 1 1 calc R . .
C28 C 0.1557(2) 0.7384(6) 0.3841(4) 0.043(2) Uani 1 1 d . . .
H23 H 0.1612 0.6905 0.3556 0.052 Uiso 1 1 calc R . .
H24 H 0.1659 0.7276 0.4347 0.052 Uiso 1 1 calc R . .
C29 C 0.1692(2) 0.8228(6) 0.3598(4) 0.0388(19) Uani 1 1 d . . .
H25 H 0.1930 0.8208 0.3658 0.047 Uiso 1 1 calc R . .
C30 C 0.1584(2) 0.8975(6) 0.4031(5) 0.044(2) Uani 1 1 d . . .
H26 H 0.1728 0.9367 0.4311 0.053 Uiso 1 1 calc R . .
C31 C 0.1243(2) 0.9001(6) 0.3957(5) 0.048(2) Uani 1 1 d . . .
H27 H 0.1135 0.9405 0.4187 0.058 Uiso 1 1 calc R . .
C32 C 0.1065(2) 0.8269(6) 0.3440(5) 0.039(2) Uani 1 1 d . . .
H28 H 0.0827 0.8289 0.3386 0.047 Uiso 1 1 calc R . .
C33 C 0.1162(2) 0.8383(5) 0.2722(5) 0.0317(18) Uani 1 1 d . . .
C34 C 0.09635(19) 0.8465(5) 0.2048(5) 0.0334(18) Uani 1 1 d . . .
H29 H 0.0738 0.8495 0.2003 0.040 Uiso 1 1 calc R . .
C35 C 0.10888(17) 0.8505(5) 0.1418(4) 0.0264(16) Uani 1 1 d . . .
C36 C 0.08946(16) 0.8538(5) 0.0708(5) 0.0280(16) Uani 1 1 d . . .
C37 C 0.10236(17) 0.8549(4) 0.0078(4) 0.0255(15) Uani 1 1 d . . .
C38 C 0.08199(18) 0.8547(5) -0.0638(5) 0.0341(18) Uani 1 1 d . . .
H30 H 0.0594 0.8542 -0.0701 0.041 Uiso 1 1 calc R . .
C39 C 0.0957(2) 0.8552(5) -0.1231(4) 0.0335(18) Uani 1 1 d . . .
C40 C 0.0781(2) 0.8536(6) -0.2031(5) 0.041(2) Uani 1 1 d . . .
H31 H 0.0543 0.8521 -0.2095 0.049 Uiso 1 1 calc R . .
C41 C 0.0894(2) 0.9320(6) -0.2380(5) 0.043(2) Uani 1 1 d . . .
H32 H 0.0784 0.9333 -0.2890 0.052 Uiso 1 1 calc R . .
H33 H 0.0832 0.9840 -0.2153 0.052 Uiso 1 1 calc R . .
C42 C 0.1239(2) 0.9327(6) -0.2321(5) 0.045(2) Uani 1 1 d . . .
H34 H 0.1329 0.9869 -0.2098 0.054 Uiso 1 1 calc R . .
H35 H 0.1284 0.9298 -0.2803 0.054 Uiso 1 1 calc R . .
C43 C 0.14090(19) 0.8556(6) -0.1861(4) 0.0356(18) Uani 1 1 d . . .
H36 H 0.1647 0.8571 -0.1798 0.043 Uiso 1 1 calc R . .
C44 C 0.1256(2) 0.7733(6) -0.2270(5) 0.042(2) Uani 1 1 d . . .
H37 H 0.1374 0.7295 -0.2435 0.051 Uiso 1 1 calc R . .
C45 C 0.0912(2) 0.7736(6) -0.2358(5) 0.051(2) Uani 1 1 d . . .
H38 H 0.0778 0.7294 -0.2594 0.061 Uiso 1 1 calc R . .
C46 C 0.13064(18) 0.8565(5) -0.1149(4) 0.0292(16) Uani 1 1 d . . .
C47 C 0.15053(17) 0.8565(5) -0.0463(4) 0.0261(15) Uani 1 1 d . . .
H39 H 0.1731 0.8579 -0.0410 0.031 Uiso 1 1 calc R . .
C48 C 0.13719(17) 0.8545(4) 0.0174(4) 0.0239(15) Uani 1 1 d . . .
C49 C 0.15768(17) 0.8518(4) 0.0875(4) 0.0224(14) Uani 1 1 d . . .
C50 C 0.14445(17) 0.8490(4) 0.1488(4) 0.0234(15) Uani 1 1 d . . .
C51 C 0.16463(17) 0.8408(5) 0.2207(4) 0.0259(16) Uani 1 1 d . . .
H40 H 0.1872 0.8389 0.2267 0.031 Uiso 1 1 calc R . .
C52 C 0.15153(19) 0.8356(5) 0.2803(4) 0.0302(17) Uani 1 1 d . . .
Br2 Br 0.04379(2) 0.85118(8) 0.06151(7) 0.0617(4) Uani 1 1 d . . .
C53 C 0.0000 0.4465(7) 0.2500 0.042(3) Uani 1 2 d S . .
C54 C 0.0258(2) 0.4894(5) 0.2303(5) 0.041(2) Uani 1 1 d . . .
C55 C 0.0517(2) 0.4457(6) 0.2072(6) 0.048(2) Uani 1 1 d . . .
H41 H 0.0512 0.3854 0.2032 0.058 Uiso 1 1 calc R . .
C56 C 0.0766(2) 0.4892(6) 0.1912(5) 0.045(2) Uani 1 1 d . . .
C57 C 0.1060(2) 0.4506(6) 0.1673(6) 0.053(2) Uani 1 1 d . . .
H42 H 0.1049 0.3871 0.1634 0.063 Uiso 1 1 calc R . .
C58 C 0.1069(3) 0.4925(8) 0.0976(6) 0.066(3) Uani 1 1 d . . .
H43 H 0.1257 0.4707 0.0808 0.079 Uiso 1 1 calc R . .
H44 H 0.0874 0.4765 0.0617 0.079 Uiso 1 1 calc R . .
C59 C 0.1090(3) 0.5860(7) 0.1026(6) 0.057(3) Uani 1 1 d . . .
H45 H 0.0906 0.6113 0.0683 0.068 Uiso 1 1 calc R . .
H46 H 0.1289 0.6053 0.0895 0.068 Uiso 1 1 calc R . .
C60 C 0.1087(2) 0.6177(5) 0.1771(6) 0.048(2) Uani 1 1 d . . .
H47 H 0.1101 0.6811 0.1812 0.057 Uiso 1 1 calc R . .
C61 C 0.1384(2) 0.5710(7) 0.2270(6) 0.060(3) Uani 1 1 d . . .
H48 H 0.1557 0.6003 0.2572 0.072 Uiso 1 1 calc R . .
C62 C 0.1364(3) 0.4813(8) 0.2216(6) 0.061(3) Uani 1 1 d . . .
H49 H 0.1520 0.4438 0.2483 0.074 Uiso 1 1 calc R . .
C63 C 0.0786(2) 0.5813(5) 0.1968(5) 0.0391(19) Uani 1 1 d . . .
C64 C 0.0534(2) 0.6266(5) 0.2150(5) 0.0385(19) Uani 1 1 d . . .
H50 H 0.0542 0.6870 0.2161 0.046 Uiso 1 1 calc R . .
C65 C 0.02625(19) 0.5840(5) 0.2323(4) 0.0333(18) Uani 1 1 d . . .
C66 C 0.0000 0.6291(7) 0.2500 0.033(2) Uani 1 2 d S . .
C67 C 0.0000 0.7259(7) 0.2500 0.028(2) Uani 1 2 d S . .
C68 C 0.01284(17) 0.7717(5) 0.3149(4) 0.0269(16) Uani 1 1 d . . .
C69 C 0.0257(2) 0.7268(5) 0.3814(4) 0.0366(19) Uani 1 1 d . . .
H51 H 0.0254 0.6663 0.3821 0.044 Uiso 1 1 calc R . .
C70 C 0.0387(2) 0.7713(6) 0.4446(4) 0.040(2) Uani 1 1 d . . .
C71 C 0.0519(2) 0.7328(8) 0.5192(5) 0.058(3) Uani 1 1 d . . .
H52 H 0.0513 0.6691 0.5190 0.069 Uiso 1 1 calc R . .
C72 C 0.0856(3) 0.7678(9) 0.5472(5) 0.061(3) Uani 1 1 d . . .
H53 H 0.0940 0.7460 0.5960 0.073 Uiso 1 1 calc R . .
H54 H 0.0997 0.7466 0.5168 0.073 Uiso 1 1 calc R . .
C73 C 0.0867(3) 0.8598(10) 0.5486(5) 0.071(4) Uani 1 1 d . . .
H55 H 0.1015 0.8796 0.5192 0.085 Uiso 1 1 calc R . .
H56 H 0.0954 0.8790 0.5981 0.085 Uiso 1 1 calc R . .
C74 C 0.0526(2) 0.9022(8) 0.5199(5) 0.056(3) Uani 1 1 d . . .
H57 H 0.0532 0.9659 0.5202 0.067 Uiso 1 1 calc R . .
C75 C 0.0320(3) 0.8649(8) 0.5685(5) 0.059(3) Uani 1 1 d . . .
H58 H 0.0212 0.8995 0.5960 0.071 Uiso 1 1 calc R . .
C76 C 0.0304(3) 0.7733(11) 0.5691(5) 0.078(4) Uani 1 1 d . . .
H59 H 0.0183 0.7413 0.5956 0.094 Uiso 1 1 calc R . .
C77 C 0.03913(19) 0.8640(6) 0.4446(4) 0.0367(19) Uani 1 1 d . . .
C78 C 0.02682(17) 0.9095(5) 0.3820(4) 0.0294(17) Uani 1 1 d . . .
H60 H 0.0274 0.9700 0.3829 0.035 Uiso 1 1 calc R . .
C79 C 0.01292(16) 0.8653(5) 0.3146(4) 0.0239(15) Uani 1 1 d . . .
C80 C 0.0000 0.9077(6) 0.2500 0.021(2) Uani 1 2 d S . .
Br3 Br 0.0000 0.32154(10) 0.2500 0.0855(7) Uani 1 2 d S . .
Br4 Br 0.0000 1.03090(8) 0.2500 0.0507(4) Uani 1 2 d S . .
Cl1 Cl 0.1185(2) 0.3713(5) 0.4269(4) 0.0769(19) Uani 0.50 1 d P A -2
Cl2 Cl 0.0809(4) 0.5333(6) 0.3984(5) 0.124(4) Uani 0.50 1 d P A -2
Cl3 Cl 0.0526(2) 0.3730(7) 0.4238(6) 0.131(3) Uani 0.50 1 d P A -2
C81 C 0.0802(8) 0.427(2) 0.3902(17) 0.090(8) Uiso 0.50 1 d P A -2
Cl4 Cl 0.0587(4) 0.4962(10) 0.4185(6) 0.125(6) Uani 0.373(11) 1 d PD B -1
Cl5 Cl -0.0046(4) 0.5292(16) 0.4635(12) 0.193(10) Uani 0.373(11) 1 d PD B -1
Cl6 Cl 0.0309(6) 0.3626(13) 0.5059(14) 0.33(3) Uani 0.373(11) 1 d PD B -1
C82 C 0.0239(12) 0.454(3) 0.446(4) 0.29(6) Uiso 0.373(11) 1 d PD B -1
O1 O 0.1357(3) 0.5332(9) 0.4345(7) 0.053(3) Uiso 0.50 1 d PD B -1
O2 O 0.0936(13) 0.371(3) 0.402(2) 0.195(17) Uiso 0.50 1 d PD B -1
C84 C 0.1069(10) 0.488(3) 0.393(2) 0.134(14) Uiso 0.50 1 d PD B -1
C85 C 0.1250(17) 0.415(7) 0.421(5) 0.27(5) Uiso 0.50 1 d PD B -1
O3 O -0.0173(12) 0.576(3) 0.459(3) 0.036(12) Uiso 0.127(11) 1 d PD B -3
C83 C -0.0015(15) 0.495(3) 0.481(3) 0.016(13) Uiso 0.127(11) 1 d PD B -3

loop_
_atom_site_aniso_label
_atom_site_aniso_U_11
_atom_site_aniso_U_22
_atom_site_aniso_U_33
_atom_site_aniso_U_23
_atom_site_aniso_U_13
_atom_site_aniso_U_12
C1 0.049(5) 0.031(4) 0.041(5) -0.004(4) 0.014(4) 0.004(4)
C2 0.052(5) 0.028(4) 0.035(4) 0.004(3) 0.007(4) 0.010(4)
C3 0.039(5) 0.028(4) 0.057(6) 0.003(4) 0.012(4) 0.014(4)
C4 0.076(7) 0.031(4) 0.023(4) 0.001(3) 0.020(4) 0.016(4)
C5 0.055(6) 0.030(4) 0.026(4) -0.005(3) -0.002(4) 0.010(4)
C6 0.039(5) 0.028(4) 0.041(5) 0.000(4) 0.012(4) 0.006(3)
C7 0.036(4) 0.027(4) 0.026(4) -0.001(3) 0.007(3) 0.006(3)
C8 0.024(4) 0.021(4) 0.029(4) 0.001(3) 0.004(3) 0.002(3)
C9 0.022(3) 0.031(4) 0.017(3) 0.001(3) 0.007(3) 0.001(3)
C10 0.019(3) 0.025(3) 0.015(3) -0.003(3) 0.003(3) 0.001(3)
C11 0.022(3) 0.027(4) 0.014(3) -0.001(3) 0.003(3) -0.003(3)
C12 0.021(4) 0.026(4) 0.029(4) 0.000(3) 0.001(3) -0.005(3)
C13 0.039(4) 0.030(4) 0.027(4) -0.001(3) 0.003(3) -0.004(3)
C14 0.050(5) 0.027(4) 0.047(5) -0.010(4) 0.000(4) -0.005(4)
C15 0.058(6) 0.035(5) 0.025(4) -0.008(3) 0.006(4) -0.001(4)
C16 0.058(6) 0.030(4) 0.027(4) -0.008(3) 0.009(4) -0.016(4)
C17 0.057(6) 0.033(5) 0.043(5) -0.011(4) 0.019(4) -0.022(4)
C18 0.103(9) 0.040(5) 0.040(5) -0.002(4) 0.022(6) -0.033(6)
C19 0.108(10) 0.040(5) 0.037(5) 0.013(4) -0.015(6) -0.012(6)
C20 0.044(5) 0.033(4) 0.025(4) -0.005(3) 0.009(3) -0.014(4)
C21 0.025(4) 0.042(5) 0.024(4) -0.008(3) 0.005(3) -0.013(3)
C22 0.028(4) 0.029(4) 0.017(3) -0.003(3) 0.005(3) -0.002(3)
C23 0.015(3) 0.044(5) 0.025(4) 0.003(3) 0.005(3) -0.002(3)
C24 0.024(4) 0.031(4) 0.015(3) 0.003(3) 0.002(3) 0.005(3)
C25 0.021(4) 0.036(4) 0.026(4) -0.003(3) 0.009(3) 0.006(3)
C26 0.032(4) 0.034(4) 0.030(4) 0.000(3) 0.007(3) 0.014(3)
Br1 0.0326(5) 0.0712(7) 0.0647(7) 0.0021(5) 0.0098(4) -0.0031(4)
C27 0.074(7) 0.046(5) 0.041(5) -0.005(4) 0.032(5) -0.015(5)
C28 0.061(6) 0.044(5) 0.027(4) -0.003(4) 0.015(4) -0.003(4)
C29 0.038(5) 0.052(5) 0.027(4) -0.005(4) 0.009(4) -0.001(4)
C30 0.048(5) 0.053(6) 0.034(5) -0.014(4) 0.013(4) -0.017(4)
C31 0.064(6) 0.053(6) 0.035(5) -0.011(4) 0.027(4) -0.002(5)
C32 0.033(4) 0.046(5) 0.043(5) -0.009(4) 0.018(4) -0.011(4)
C33 0.034(4) 0.025(4) 0.040(5) -0.007(3) 0.018(4) -0.003(3)
C34 0.026(4) 0.028(4) 0.049(5) -0.009(4) 0.015(4) -0.005(3)
C35 0.019(3) 0.019(3) 0.041(4) -0.008(3) 0.005(3) -0.002(3)
C36 0.010(3) 0.023(4) 0.050(5) 0.002(3) 0.003(3) 0.001(3)
C37 0.020(3) 0.016(3) 0.036(4) 0.003(3) -0.002(3) 0.002(3)
C38 0.019(4) 0.027(4) 0.050(5) 0.002(4) -0.007(3) -0.003(3)
C39 0.035(4) 0.026(4) 0.031(4) 0.002(3) -0.009(3) -0.003(3)
C40 0.030(4) 0.040(5) 0.042(5) 0.006(4) -0.013(4) -0.005(4)
C41 0.040(5) 0.047(5) 0.032(4) 0.008(4) -0.013(4) 0.004(4)
C42 0.061(6) 0.039(5) 0.028(4) 0.000(4) -0.001(4) -0.007(4)
C43 0.026(4) 0.052(5) 0.024(4) -0.002(4) -0.005(3) 0.001(4)
C44 0.048(5) 0.037(5) 0.038(5) -0.012(4) 0.003(4) 0.000(4)
C45 0.053(6) 0.049(6) 0.041(5) -0.008(4) -0.010(4) -0.010(5)
C46 0.029(4) 0.026(4) 0.029(4) 0.002(3) -0.002(3) -0.003(3)
C47 0.020(3) 0.025(4) 0.030(4) 0.001(3) -0.001(3) -0.001(3)
C48 0.020(3) 0.018(3) 0.031(4) 0.000(3) 0.000(3) 0.003(3)
C49 0.021(3) 0.017(3) 0.026(4) -0.006(3) 0.001(3) -0.002(3)
C50 0.022(4) 0.015(3) 0.033(4) -0.002(3) 0.006(3) 0.000(3)
C51 0.020(3) 0.024(4) 0.032(4) -0.004(3) 0.003(3) 0.001(3)
C52 0.034(4) 0.027(4) 0.030(4) -0.002(3) 0.007(3) -0.002(3)
Br2 0.0276(5) 0.0810(8) 0.0754(8) 0.0121(6) 0.0094(5) 0.0012(5)
C53 0.048(7) 0.018(5) 0.063(8) 0.000 0.018(6) 0.000
C54 0.044(5) 0.017(4) 0.060(6) 0.000(4) 0.008(4) -0.002(3)
C55 0.043(5) 0.031(5) 0.071(6) -0.006(4) 0.012(5) -0.001(4)
C56 0.051(6) 0.036(5) 0.050(6) 0.001(4) 0.016(5) 0.005(4)
C57 0.057(6) 0.029(5) 0.074(7) -0.003(5) 0.018(5) 0.004(4)
C58 0.056(7) 0.088(9) 0.055(7) -0.023(6) 0.013(5) -0.004(6)
C59 0.052(6) 0.057(6) 0.062(7) 0.013(5) 0.012(5) 0.000(5)
C60 0.047(5) 0.023(4) 0.073(7) -0.006(4) 0.011(5) -0.002(4)
C61 0.041(5) 0.063(7) 0.072(7) -0.031(6) 0.003(5) -0.006(5)
C62 0.048(6) 0.075(8) 0.062(7) 0.003(6) 0.013(5) 0.014(5)
C63 0.047(5) 0.025(4) 0.043(5) 0.000(4) 0.004(4) 0.000(4)
C64 0.041(5) 0.023(4) 0.049(5) -0.004(4) 0.004(4) 0.000(3)
C65 0.032(4) 0.027(4) 0.038(4) 0.001(3) 0.002(3) -0.004(3)
C66 0.035(6) 0.033(6) 0.026(6) 0.000 -0.003(5) 0.000
C67 0.020(5) 0.031(6) 0.030(6) 0.000 -0.002(4) 0.000
C68 0.027(4) 0.028(4) 0.026(4) 0.001(3) 0.006(3) -0.002(3)
C69 0.045(5) 0.028(4) 0.033(4) 0.004(3) -0.001(4) 0.000(4)
C70 0.037(5) 0.055(6) 0.028(4) 0.007(4) 0.003(3) -0.001(4)
C71 0.054(6) 0.078(7) 0.032(5) 0.012(5) -0.010(4) 0.007(5)
C72 0.051(6) 0.100(10) 0.028(5) 0.007(5) 0.004(4) 0.002(6)
C73 0.042(6) 0.144(13) 0.022(5) -0.006(6) -0.002(4) -0.011(7)
C74 0.056(6) 0.078(7) 0.030(5) -0.025(5) -0.001(4) -0.004(5)
C75 0.059(7) 0.087(9) 0.025(5) -0.016(5) -0.005(4) -0.005(6)
C76 0.050(6) 0.160(15) 0.025(5) 0.023(7) 0.010(4) -0.015(8)
C77 0.027(4) 0.052(5) 0.028(4) -0.014(4) -0.001(3) -0.004(4)
C78 0.024(4) 0.031(4) 0.035(4) -0.014(3) 0.010(3) -0.008(3)
C79 0.016(3) 0.028(4) 0.030(4) -0.004(3) 0.010(3) -0.003(3)
C80 0.020(5) 0.014(4) 0.030(5) 0.000 0.010(4) 0.000
Br3 0.0884(13) 0.0294(7) 0.157(2) 0.000 0.0662(13) 0.000
Br4 0.0538(8) 0.0287(6) 0.0711(9) 0.000 0.0172(7) 0.000
Cl1 0.112(6) 0.065(4) 0.065(4) 0.000(3) 0.046(4) 0.023(4)
Cl2 0.219(13) 0.068(5) 0.064(5) 0.018(4) -0.015(6) 0.004(6)
Cl3 0.091(6) 0.132(8) 0.155(9) 0.007(7) -0.004(6) -0.019(5)
Cl4 0.188(16) 0.118(11) 0.055(6) 0.025(6) -0.003(7) 0.073(10)
Cl5 0.125(14) 0.24(3) 0.20(2) 0.074(18) 0.006(13) -0.013(16)
Cl6 0.38(4) 0.21(3) 0.29(3) 0.14(2) -0.17(3) -0.22(3)

loop_
_atom_type_symbol
_atom_type_description
_atom_type_scat_dispersion_real
_atom_type_scat_dispersion_imag
_atom_type_scat_source
C C 0.0033 0.0016 'International Tables Vol C Tables 4.2.6.8 and 6.1.1.4'
H H 0.0000 0.0000 'International Tables Vol C Tables 4.2.6.8 and 6.1.1.4'
Br Br -0.2901 2.4595 'International Tables Vol C Tables 4.2.6.8 and 6.1.1.4'
Cl Cl 0.1484 0.1585 'International Tables Vol C Tables 4.2.6.8 and 6.1.1.4'
O O 0.0106 0.0060 'International Tables Vol C Tables 4.2.6.8 and 6.1.1.4'

loop_
_geom_angle_atom_site_label_1
_geom_angle_atom_site_label_2
_geom_angle_atom_site_label_3
_geom_angle
_geom_angle_site_symmetry_1
_geom_angle_site_symmetry_3
C2 C1 C6 112.4(7) . .
C2 C1 H1 109.1 . .
C6 C1 H1 109.1 . .
C2 C1 H2 109.1 . .
C6 C1 H2 109.1 . .
H1 C1 H2 107.9 . .
C1 C2 C3 108.8(7) . .
C1 C2 H3 109.9 . .
C3 C2 H3 109.9 . .
C1 C2 H4 109.9 . .
C3 C2 H4 109.9 . .
H3 C2 H4 108.3 . .
C4 C3 C26 107.5(7) . .
C4 C3 C2 108.1(7) . .
C26 C3 C2 105.7(7) . .
C4 C3 H5 111.8 . .
C26 C3 H5 111.8 . .
C2 C3 H5 111.8 . .
C5 C4 C3 113.2(7) . .
C5 C4 H6 123.4 . .
C3 C4 H6 123.4 . .
C4 C5 C6 113.7(7) . .
C4 C5 H7 123.2 . .
C6 C5 H7 123.2 . .
C7 C6 C1 105.5(7) . .
C7 C6 C5 106.2(7) . .
C1 C6 C5 107.3(6) . .
C7 C6 H8 112.4 . .
C1 C6 H8 112.4 . .
C5 C6 H8 112.4 . .
C8 C7 C26 120.3(7) . .
C8 C7 C6 126.9(7) . .
C26 C7 C6 112.8(7) . .
C7 C8 C9 121.2(7) . .
C7 C8 H9 119.4 . .
C9 C8 H9 119.4 . .
C10 C9 C8 122.8(6) . .
C10 C9 C24 119.6(6) . .
C8 C9 C24 117.6(6) . .
C11 C10 C9 121.2(6) . .
C11 C10 C49 118.8(6) . .
C9 C10 C49 120.0(6) . .
C10 C11 C12 121.4(6) . .
C10 C11 C22 119.7(6) . .
C12 C11 C22 118.9(6) . .
C13 C12 C11 121.0(7) . .
C13 C12 H10 119.5 . .
C11 C12 H10 119.5 . .
C12 C13 C20 119.5(7) . .
C12 C13 C14 127.3(7) . .
C20 C13 C14 113.2(7) . .
C13 C14 C19 106.8(8) . .
C13 C14 C15 106.5(7) . .
C19 C14 C15 106.0(7) . .
C13 C14 H11 112.4 . .
C19 C14 H11 112.4 . .
C15 C14 H11 112.4 . .
C16 C15 C14 110.3(7) . .
C16 C15 H12 109.6 . .
C14 C15 H12 109.6 . .
C16 C15 H13 109.6 . .
C14 C15 H13 109.6 . .
H12 C15 H13 108.1 . .
C15 C16 C17 112.9(7) . .
C15 C16 H14 109.0 . .
C17 C16 H14 109.0 . .
C15 C16 H15 109.0 . .
C17 C16 H15 109.0 . .
H14 C16 H15 107.8 . .
C18 C17 C16 106.2(8) . .
C18 C17 C20 105.2(7) . .
C16 C17 C20 108.0(7) . .
C18 C17 H16 112.3 . .
C16 C17 H16 112.3 . .
C20 C17 H16 112.3 . .
C19 C18 C17 114.2(8) . .
C19 C18 H17 122.9 . .
C17 C18 H17 122.9 . .
C18 C19 C14 111.8(9) . .
C18 C19 H18 124.1 . .
C14 C19 H18 124.1 . .
C21 C20 C13 121.3(7) . .
C21 C20 C17 127.0(8) . .
C13 C20 C17 111.7(8) . .
C20 C21 C22 121.1(7) . .
C20 C21 H19 119.5 . .
C22 C21 H19 119.5 . .
C23 C22 C21 123.9(7) . .
C23 C22 C11 117.9(6) . .
C21 C22 C11 118.1(7) . .
C22 C23 C24 123.9(6) . .
C22 C23 Br1 118.8(6) . .
C24 C23 Br1 117.4(6) . .
C23 C24 C25 123.6(6) . .
C23 C24 C9 117.5(6) . .
C25 C24 C9 118.8(7) . .
C26 C25 C24 121.2(7) . .
C26 C25 H20 119.4 . .
C24 C25 H20 119.4 . .
C25 C26 C7 120.8(7) . .
C25 C26 C3 127.4(7) . .
C7 C26 C3 111.7(7) . .
C28 C27 C32 112.3(8) . .
C28 C27 H21 109.2 . .
C32 C27 H21 109.2 . .
C28 C27 H22 109.2 . .
C32 C27 H22 109.2 . .
H21 C27 H22 107.9 . .
C27 C28 C29 112.0(8) . .
C27 C28 H23 109.2 . .
C29 C28 H23 109.2 . .
C27 C28 H24 109.2 . .
C29 C28 H24 109.2 . .
H23 C28 H24 107.9 . .
C28 C29 C52 105.8(7) . .
C28 C29 C30 107.6(7) . .
C52 C29 C30 106.8(7) . .
C28 C29 H25 112.1 . .
C52 C29 H25 112.1 . .
C30 C29 H25 112.1 . .
C31 C30 C29 112.5(8) . .
C31 C30 H26 123.7 . .
C29 C30 H26 123.7 . .
C30 C31 C32 111.9(8) . .
C30 C31 H27 124.0 . .
C32 C31 H27 124.0 . .
C33 C32 C27 107.1(7) . .
C33 C32 C31 106.8(7) . .
C27 C32 C31 106.7(8) . .
C33 C32 H28 112.0 . .
C27 C32 H28 112.0 . .
C31 C32 H28 112.0 . .
C34 C33 C52 119.7(7) . .
C34 C33 C32 128.3(7) . .
C52 C33 C32 112.0(7) . .
C33 C34 C35 121.9(7) . .
C33 C34 H29 119.0 . .
C35 C34 H29 119.0 . .
C36 C35 C34 124.2(7) . .
C36 C35 C50 116.5(7) . .
C34 C35 C50 119.3(7) . .
C35 C36 C37 123.6(6) . .
C35 C36 Br2 116.6(6) . .
C37 C36 Br2 119.7(5) . .
C36 C37 C38 122.4(7) . .
C36 C37 C48 117.8(6) . .
C38 C37 C48 119.8(7) . .
C39 C38 C37 120.1(7) . .
C39 C38 H30 119.9 . .
C37 C38 H30 119.9 . .
C38 C39 C46 121.0(7) . .
C38 C39 C40 127.6(8) . .
C46 C39 C40 111.4(7) . .
C41 C40 C39 106.9(7) . .
C41 C40 C45 106.9(8) . .
C39 C40 C45 105.9(7) . .
C41 C40 H31 112.3 . .
C39 C40 H31 112.3 . .
C45 C40 H31 112.3 . .
C42 C41 C40 112.8(7) . .
C42 C41 H32 109.0 . .
C40 C41 H32 109.0 . .
C42 C41 H33 109.0 . .
C40 C41 H33 109.0 . .
H32 C41 H33 107.8 . .
C41 C42 C43 111.7(8) . .
C41 C42 H34 109.3 . .
C43 C42 H34 109.3 . .
C41 C42 H35 109.3 . .
C43 C42 H35 109.3 . .
H34 C42 H35 107.9 . .
C46 C43 C42 107.9(7) . .
C46 C43 C44 106.5(7) . .
C42 C43 C44 105.1(6) . .
C46 C43 H36 112.3 . .
C42 C43 H36 112.3 . .
C44 C43 H36 112.3 . .
C45 C44 C43 110.9(8) . .
C45 C44 H37 124.6 . .
C43 C44 H37 124.6 . .
C44 C45 C40 113.8(8) . .
C44 C45 H38 123.1 . .
C40 C45 H38 123.1 . .
C47 C46 C39 119.4(7) . .
C47 C46 C43 127.5(7) . .
C39 C46 C43 113.1(7) . .
C46 C47 C48 121.3(7) . .
C46 C47 H39 119.3 . .
C48 C47 H39 119.3 . .
C49 C48 C37 120.6(7) . .
C49 C48 C47 121.1(6) . .
C37 C48 C47 118.2(6) . .
C50 C49 C48 120.6(6) . .
C50 C49 C10 119.5(6) . .
C48 C49 C10 119.9(6) . .
C49 C50 C51 121.9(6) . .
C49 C50 C35 120.8(7) . .
C51 C50 C35 117.3(6) . .
C52 C51 C50 121.7(7) . .
C52 C51 H40 119.2 . .
C50 C51 H40 119.2 . .
C51 C52 C33 120.1(7) . .
C51 C52 C29 128.4(7) . .
C33 C52 C29 111.4(7) . .
C54 C53 C54 123.1(10) . 2
C54 C53 Br3 118.4(5) . .
C54 C53 Br3 118.4(5) 2 .
C53 C54 C55 123.4(8) . .
C53 C54 C65 118.4(8) . .
C55 C54 C65 118.1(8) . .
C56 C55 C54 121.6(8) . .
C56 C55 H41 119.2 . .
C54 C55 H41 119.2 . .
C55 C56 C63 121.2(9) . .
C55 C56 C57 126.9(8) . .
C63 C56 C57 111.9(8) . .
C58 C57 C62 106.3(9) . .
C58 C57 C56 106.2(8) . .
C62 C57 C56 106.9(8) . .
C58 C57 H42 112.3 . .
C62 C57 H42 112.3 . .
C56 C57 H42 112.3 . .
C59 C58 C57 112.9(9) . .
C59 C58 H43 109.0 . .
C57 C58 H43 109.0 . .
C59 C58 H44 109.0 . .
C57 C58 H44 109.0 . .
H43 C58 H44 107.8 . .
C58 C59 C60 112.1(9) . .
C58 C59 H45 109.2 . .
C60 C59 H45 109.2 . .
C58 C59 H46 109.2 . .
C60 C59 H46 109.2 . .
H45 C59 H46 107.9 . .
C59 C60 C63 107.1(8) . .
C59 C60 C61 104.3(8) . .
C63 C60 C61 106.4(8) . .
C59 C60 H47 112.8 . .
C63 C60 H47 112.8 . .
C61 C60 H47 112.8 . .
C62 C61 C60 112.8(9) . .
C62 C61 H48 123.6 . .
C60 C61 H48 123.6 . .
C61 C62 C57 112.8(9) . .
C61 C62 H49 123.6 . .
C57 C62 H49 123.6 . .
C64 C63 C56 119.4(8) . .
C64 C63 C60 127.6(8) . .
C56 C63 C60 112.9(8) . .
C63 C64 C65 121.8(8) . .
C63 C64 H50 119.1 . .
C65 C64 H50 119.1 . .
C66 C65 C64 122.7(8) . .
C66 C65 C54 119.6(8) . .
C64 C65 C54 117.7(7) . .
C65 C66 C65 120.7(10) . 2
C65 C66 C67 119.6(5) . .
C65 C66 C67 119.6(5) 2 .
C68 C67 C68 120.0(9) 2 .
C68 C67 C66 120.0(5) 2 .
C68 C67 C66 120.0(5) . .
C67 C68 C69 121.1(7) . .
C67 C68 C79 119.8(7) . .
C69 C68 C79 119.1(7) . .
C70 C69 C68 121.2(7) . .
C70 C69 H51 119.4 . .
C68 C69 H51 119.4 . .
C69 C70 C77 120.1(7) . .
C69 C70 C71 127.0(9) . .
C77 C70 C71 112.9(8) . .
C72 C71 C70 108.0(9) . .
C72 C71 C76 105.6(9) . .
C70 C71 C76 105.2(8) . .
C72 C71 H52 112.5 . .
C70 C71 H52 112.5 . .
C76 C71 H52 112.5 . .
C73 C72 C71 113.0(10) . .
C73 C72 H53 109.0 . .
C71 C72 H53 109.0 . .
C73 C72 H54 109.0 . .
C71 C72 H54 109.0 . .
H53 C72 H54 107.8 . .
C72 C73 C74 112.9(10) . .
C72 C73 H55 109.0 . .
C74 C73 H55 109.0 . .
C72 C73 H56 109.0 . .
C74 C73 H56 109.0 . .
H55 C73 H56 107.8 . .
C75 C74 C77 106.1(8) . .
C75 C74 C73 103.6(9) . .
C77 C74 C73 106.4(8) . .
C75 C74 H57 113.3 . .
C77 C74 H57 113.3 . .
C73 C74 H57 113.3 . .
C76 C75 C74 115.0(10) . .
C76 C75 H58 122.5 . .
C74 C75 H58 122.5 . .
C75 C76 C71 110.9(10) . .
C75 C76 H59 124.6 . .
C71 C76 H59 124.6 . .
C78 C77 C70 120.5(7) . .
C78 C77 C74 126.6(8) . .
C70 C77 C74 112.8(8) . .
C77 C78 C79 121.2(7) . .
C77 C78 H60 119.4 . .
C79 C78 H60 119.4 . .
C80 C79 C68 118.4(7) . .
C80 C79 C78 123.7(7) . .
C68 C79 C78 117.9(7) . .
C79 C80 C79 123.6(9) 2 .
C79 C80 Br4 118.2(4) 2 .
C79 C80 Br4 118.2(4) . .
Cl3 C81 Cl2 117(2) . .
Cl3 C81 Cl1 104.5(19) . .
Cl2 C81 Cl1 116.0(19) . .
C82 Cl4 C84 154.3(19) . .
Cl5 C82 Cl4 117(2) . .
Cl5 C82 Cl6 115(2) . .
Cl4 C82 Cl6 116(2) . .
C85 O2 C84 47(5) . .
O1 C84 C85 82(4) . .
O1 C84 O2 129(4) . .
C85 C84 O2 50(2) . .
O1 C84 Cl4 123(3) . .
C85 C84 Cl4 115(4) . .
O2 C84 Cl4 74(2) . .
O2 C85 C84 84(5) . .

loop_
_geom_bond_atom_site_label_1
_geom_bond_atom_site_label_2
_geom_bond_distance
_geom_bond_site_symmetry_2
C1 C2 1.496(12) .
C1 C6 1.522(12) .
C1 H1 0.9700 .
C1 H2 0.9700 .
C2 C3 1.575(12) .
C2 H3 0.9700 .
C2 H4 0.9700 .
C3 C4 1.506(13) .
C3 C26 1.533(10) .
C3 H5 0.9800 .
C4 C5 1.367(13) .
C4 H6 0.9300 .
C5 C6 1.553(11) .
C5 H7 0.9300 .
C6 C7 1.516(11) .
C6 H8 0.9800 .
C7 C8 1.358(10) .
C7 C26 1.431(11) .
C8 C9 1.439(10) .
C8 H9 0.9300 .
C9 C10 1.397(10) .
C9 C24 1.447(10) .
C10 C11 1.393(10) .
C10 C49 1.495(9) .
C11 C12 1.426(10) .
C11 C22 1.443(10) .
C12 C13 1.379(10) .
C12 H10 0.9300 .
C13 C20 1.433(12) .
C13 C14 1.493(12) .
C14 C19 1.537(14) .
C14 C15 1.565(11) .
C14 H11 0.9800 .
C15 C16 1.451(12) .
C15 H12 0.9700 .
C15 H13 0.9700 .
C16 C17 1.512(12) .
C16 H14 0.9700 .
C16 H15 0.9700 .
C17 C18 1.508(15) .
C17 C20 1.523(11) .
C17 H16 0.9800 .
C18 C19 1.394(17) .
C18 H17 0.9300 .
C19 H18 0.9300 .
C20 C21 1.347(12) .
C21 C22 1.442(10) .
C21 H19 0.9300 .
C22 C23 1.381(11) .
C23 C24 1.391(11) .
C23 Br1 1.901(7) .
C24 C25 1.429(10) .
C25 C26 1.343(11) .
C25 H20 0.9300 .
C27 C28 1.436(13) .
C27 C32 1.510(14) .
C27 H21 0.9700 .
C27 H22 0.9700 .
C28 C29 1.527(12) .
C28 H23 0.9700 .
C28 H24 0.9700 .
C29 C52 1.529(11) .
C29 C30 1.536(12) .
C29 H25 0.9800 .
C30 C31 1.407(13) .
C30 H26 0.9300 .
C31 C32 1.564(13) .
C31 H27 0.9300 .
C32 C33 1.509(12) .
C32 H28 0.9800 .
C33 C34 1.360(12) .
C33 C52 1.457(11) .
C34 C35 1.403(11) .
C34 H29 0.9300 .
C35 C36 1.405(11) .
C35 C50 1.468(10) .
C36 C37 1.410(11) .
C36 Br2 1.884(7) .
C37 C38 1.428(11) .
C37 C48 1.431(10) .
C38 C39 1.369(12) .
C38 H30 0.9300 .
C39 C46 1.437(11) .
C39 C40 1.524(11) .
C40 C41 1.502(12) .
C40 C45 1.533(14) .
C40 H31 0.9800 .
C41 C42 1.426(13) .
C41 H32 0.9700 .
C41 H33 0.9700 .
C42 C43 1.546(12) .
C42 H34 0.9700 .
C42 H35 0.9700 .
C43 C46 1.500(11) .
C43 C44 1.546(12) .
C43 H36 0.9800 .
C44 C45 1.412(13) .
C44 H37 0.9300 .
C45 H38 0.9300 .
C46 C47 1.374(10) .
C47 C48 1.433(11) .
C47 H39 0.9300 .
C48 C49 1.408(10) .
C49 C50 1.390(10) .
C50 C51 1.435(10) .
C51 C52 1.359(11) .
C51 H40 0.9300 .
C53 C54 1.385(10) .
C53 C54 1.385(10) 2
C53 Br3 1.923(11) .
C54 C55 1.427(13) .
C54 C65 1.456(11) .
C55 C56 1.331(13) .
C55 H41 0.9300 .
C56 C63 1.423(12) .
C56 C57 1.524(13) .
C57 C58 1.473(16) .
C57 C62 1.519(15) .
C57 H42 0.9800 .
C58 C59 1.444(16) .
C58 H43 0.9700 .
C58 H44 0.9700 .
C59 C60 1.489(15) .
C59 H45 0.9700 .
C59 H46 0.9700 .
C60 C63 1.504(13) .
C60 C61 1.558(15) .
C60 H47 0.9800 .
C61 C62 1.386(16) .
C61 H48 0.9300 .
C62 H49 0.9300 .
C63 C64 1.371(12) .
C64 C65 1.414(12) .
C64 H50 0.9300 .
C65 C66 1.403(10) .
C66 C65 1.403(10) 2
C66 C67 1.489(15) .
C67 C68 1.411(9) 2
C67 C68 1.411(9) .
C68 C69 1.429(11) .
C68 C79 1.440(10) .
C69 C70 1.376(12) .
C69 H51 0.9300 .
C70 C77 1.426(13) .
C70 C71 1.514(12) .
C71 C72 1.493(15) .
C71 C76 1.570(17) .
C71 H52 0.9800 .
C72 C73 1.416(17) .
C72 H53 0.9700 .
C72 H54 0.9700 .
C73 C74 1.555(15) .
C73 H55 0.9700 .
C73 H56 0.9700 .
C74 C75 1.504(16) .
C74 C77 1.523(11) .
C74 H57 0.9800 .
C75 C76 1.410(19) .
C75 H58 0.9300 .
C76 H59 0.9300 .
C77 C78 1.372(12) .
C78 C79 1.445(10) .
C78 H60 0.9300 .
C79 C80 1.381(9) .
C80 C79 1.381(9) 2
C80 Br4 1.895(9) .
Cl1 C81 1.81(4) .
Cl2 C81 1.64(4) .
Cl3 C81 1.66(3) .
Cl4 C82 1.78(3) .
Cl4 C84 2.19(5) .
Cl5 C82 1.75(3) .
Cl6 C82 1.78(3) .
O1 C84 1.46(3) .
O2 C85 1.45(3) .
O2 C84 1.89(6) .
C84 C85 1.39(11) .
O3 C83 1.44(3) .

loop_
_geom_torsion_atom_site_label_1
_geom_torsion_atom_site_label_2
_geom_torsion_atom_site_label_3
_geom_torsion_atom_site_label_4
_geom_torsion
_geom_torsion_site_symmetry_1
_geom_torsion_site_symmetry_4
C6 C1 C2 C3 -1.6(9) . .
C1 C2 C3 C4 -55.7(8) . .
C1 C2 C3 C26 59.1(9) . .
C26 C3 C4 C5 -54.5(9) . .
C2 C3 C4 C5 59.1(9) . .
C3 C4 C5 C6 -2.5(10) . .
C2 C1 C6 C7 -57.5(8) . .
C2 C1 C6 C5 55.5(9) . .
C4 C5 C6 C7 57.1(9) . .
C4 C5 C6 C1 -55.4(9) . .
C1 C6 C7 C8 -118.1(8) . .
C5 C6 C7 C8 128.1(8) . .
C1 C6 C7 C26 60.9(8) . .
C5 C6 C7 C26 -52.8(9) . .
C26 C7 C8 C9 -4.0(11) . .
C6 C7 C8 C9 174.9(7) . .
C7 C8 C9 C10 -175.2(7) . .
C7 C8 C9 C24 3.4(10) . .
C8 C9 C10 C11 174.3(6) . .
C24 C9 C10 C11 -4.2(10) . .
C8 C9 C10 C49 -2.9(10) . .
C24 C9 C10 C49 178.6(6) . .
C9 C10 C11 C12 -177.1(6) . .
C49 C10 C11 C12 0.2(10) . .
C9 C10 C11 C22 1.2(10) . .
C49 C10 C11 C22 178.5(6) . .
C10 C11 C12 C13 178.5(7) . .
C22 C11 C12 C13 0.1(10) . .
C11 C12 C13 C20 0.0(11) . .
C11 C12 C13 C14 179.1(7) . .
C12 C13 C14 C19 -124.5(9) . .
C20 C13 C14 C19 54.7(9) . .
C12 C13 C14 C15 122.7(9) . .
C20 C13 C14 C15 -58.2(9) . .
C13 C14 C15 C16 57.8(9) . .
C19 C14 C15 C16 -55.7(10) . .
C14 C15 C16 C17 -1.4(10) . .
C15 C16 C17 C18 57.4(9) . .
C15 C16 C17 C20 -55.0(10) . .
C16 C17 C18 C19 -56.8(10) . .
C20 C17 C18 C19 57.6(11) . .
C17 C18 C19 C14 -1.4(12) . .
C13 C14 C19 C18 -55.3(10) . .
C15 C14 C19 C18 57.9(11) . .
C12 C13 C20 C21 -0.5(12) . .
C14 C13 C20 C21 -179.7(7) . .
C12 C13 C20 C17 -179.0(7) . .
C14 C13 C20 C17 1.8(10) . .
C18 C17 C20 C21 124.1(10) . .
C16 C17 C20 C21 -122.7(9) . .
C18 C17 C20 C13 -57.4(9) . .
C16 C17 C20 C13 55.7(10) . .
C13 C20 C21 C22 0.8(11) . .
C17 C20 C21 C22 179.1(7) . .
C20 C21 C22 C23 178.2(7) . .
C20 C21 C22 C11 -0.6(10) . .
C10 C11 C22 C23 2.9(10) . .
C12 C11 C22 C23 -178.8(6) . .
C10 C11 C22 C21 -178.2(6) . .
C12 C11 C22 C21 0.2(9) . .
C21 C22 C23 C24 177.1(7) . .
C11 C22 C23 C24 -4.1(10) . .
C21 C22 C23 Br1 -3.0(10) . .
C11 C22 C23 Br1 175.9(5) . .
C22 C23 C24 C25 -174.5(7) . .
Br1 C23 C24 C25 5.6(9) . .
C22 C23 C24 C9 1.1(10) . .
Br1 C23 C24 C9 -178.8(5) . .
C10 C9 C24 C23 3.1(9) . .
C8 C9 C24 C23 -175.5(6) . .
C10 C9 C24 C25 178.9(6) . .
C8 C9 C24 C25 0.3(9) . .
C23 C24 C25 C26 172.2(7) . .
C9 C24 C25 C26 -3.3(10) . .
C24 C25 C26 C7 2.9(11) . .
C24 C25 C26 C3 -172.5(7) . .
C8 C7 C26 C25 0.9(11) . .
C6 C7 C26 C25 -178.2(7) . .
C8 C7 C26 C3 176.9(7) . .
C6 C7 C26 C3 -2.2(9) . .
C4 C3 C26 C25 -127.1(9) . .
C2 C3 C26 C25 117.7(9) . .
C4 C3 C26 C7 57.3(9) . .
C2 C3 C26 C7 -58.0(9) . .
C32 C27 C28 C29 0.9(10) . .
C27 C28 C29 C52 -58.0(9) . .
C27 C28 C29 C30 55.9(9) . .
C28 C29 C30 C31 -55.4(10) . .
C52 C29 C30 C31 57.8(10) . .
C29 C30 C31 C32 -1.0(11) . .
C28 C27 C32 C33 57.1(10) . .
C28 C27 C32 C31 -57.0(9) . .
C30 C31 C32 C33 -56.7(10) . .
C30 C31 C32 C27 57.5(9) . .
C27 C32 C33 C34 120.0(9) . .
C31 C32 C33 C34 -126.1(9) . .
C27 C32 C33 C52 -57.1(9) . .
C31 C32 C33 C52 56.9(9) . .
C52 C33 C34 C35 1.5(11) . .
C32 C33 C34 C35 -175.4(7) . .
C33 C34 C35 C36 176.0(7) . .
C33 C34 C35 C50 -2.2(11) . .
C34 C35 C36 C37 -177.8(7) . .
C50 C35 C36 C37 0.5(10) . .
C34 C35 C36 Br2 -0.7(10) . .
C50 C35 C36 Br2 177.6(5) . .
C35 C36 C37 C38 177.4(7) . .
Br2 C36 C37 C38 0.4(10) . .
C35 C36 C37 C48 -1.3(11) . .
Br2 C36 C37 C48 -178.3(5) . .
C36 C37 C38 C39 -179.5(7) . .
C48 C37 C38 C39 -0.8(11) . .
C37 C38 C39 C46 -0.5(12) . .
C37 C38 C39 C40 178.9(7) . .
C38 C39 C40 C41 123.5(9) . .
C46 C39 C40 C41 -57.1(9) . .
C38 C39 C40 C45 -122.8(9) . .
C46 C39 C40 C45 56.6(9) . .
C39 C40 C41 C42 59.4(10) . .
C45 C40 C41 C42 -53.6(9) . .
C40 C41 C42 C43 -4.2(11) . .
C41 C42 C43 C46 -53.0(9) . .
C41 C42 C43 C44 60.3(9) . .
C46 C43 C44 C45 57.3(9) . .
C42 C43 C44 C45 -57.0(9) . .
C43 C44 C45 C40 -0.3(11) . .
C41 C40 C45 C44 57.0(10) . .
C39 C40 C45 C44 -56.7(10) . .
C38 C39 C46 C47 0.6(12) . .
C40 C39 C46 C47 -178.9(7) . .
C38 C39 C46 C43 179.2(7) . .
C40 C39 C46 C43 -0.3(10) . .
C42 C43 C46 C47 -126.4(8) . .
C44 C43 C46 C47 121.2(8) . .
C42 C43 C46 C39 55.2(9) . .
C44 C43 C46 C39 -57.2(9) . .
C39 C46 C47 C48 0.5(11) . .
C43 C46 C47 C48 -177.8(7) . .
C36 C37 C48 C49 0.8(10) . .
C38 C37 C48 C49 -177.9(6) . .
C36 C37 C48 C47 -179.4(6) . .
C38 C37 C48 C47 1.9(10) . .
C46 C47 C48 C49 178.1(7) . .
C46 C47 C48 C37 -1.7(10) . .
C37 C48 C49 C50 0.4(10) . .
C47 C48 C49 C50 -179.4(6) . .
C37 C48 C49 C10 -177.4(6) . .
C47 C48 C49 C10 2.8(10) . .
C11 C10 C49 C50 -83.5(8) . .
C9 C10 C49 C50 93.8(8) . .
C11 C10 C49 C48 94.3(8) . .
C9 C10 C49 C48 -88.4(8) . .
C48 C49 C50 C51 176.0(6) . .
C10 C49 C50 C51 -6.2(10) . .
C48 C49 C50 C35 -1.2(10) . .
C10 C49 C50 C35 176.6(6) . .
C36 C35 C50 C49 0.8(10) . .
C34 C35 C50 C49 179.2(7) . .
C36 C35 C50 C51 -176.6(6) . .
C34 C35 C50 C51 1.8(10) . .
C49 C50 C51 C52 -178.1(7) . .
C35 C50 C51 C52 -0.8(10) . .
C50 C51 C52 C33 0.0(11) . .
C50 C51 C52 C29 177.1(7) . .
C34 C33 C52 C51 -0.3(11) . .
C32 C33 C52 C51 177.0(7) . .
C34 C33 C52 C29 -177.9(7) . .
C32 C33 C52 C29 -0.5(9) . .
C28 C29 C52 C51 -119.8(9) . .
C30 C29 C52 C51 125.8(8) . .
C28 C29 C52 C33 57.5(8) . .
C30 C29 C52 C33 -57.0(8) . .
C54 C53 C54 C55 -177.5(11) 2 .
Br3 C53 C54 C55 2.5(11) . .
C54 C53 C54 C65 1.8(6) 2 .
Br3 C53 C54 C65 -178.2(6) . .
C53 C54 C55 C56 -177.5(8) . .
C65 C54 C55 C56 3.3(15) . .
C54 C55 C56 C63 0.2(16) . .
C54 C55 C56 C57 178.9(10) . .
C55 C56 C57 C58 124.3(11) . .
C63 C56 C57 C58 -57.0(11) . .
C55 C56 C57 C62 -122.5(11) . .
C63 C56 C57 C62 56.3(11) . .
C62 C57 C58 C59 -56.3(12) . .
C56 C57 C58 C59 57.4(12) . .
C57 C58 C59 C60 -1.5(14) . .
C58 C59 C60 C63 -55.2(11) . .
C58 C59 C60 C61 57.3(11) . .
C59 C60 C61 C62 -57.7(11) . .
C63 C60 C61 C62 55.4(11) . .
C60 C61 C62 C57 1.0(13) . .
C58 C57 C62 C61 56.3(12) . .
C56 C57 C62 C61 -56.9(11) . .
C55 C56 C63 C64 -3.6(14) . .
C57 C56 C63 C64 177.5(8) . .
C55 C56 C63 C60 179.5(9) . .
C57 C56 C63 C60 0.6(12) . .
C59 C60 C63 C64 -121.0(10) . .
C61 C60 C63 C64 127.8(10) . .
C59 C60 C63 C56 55.5(10) . .
C61 C60 C63 C56 -55.6(10) . .
C56 C63 C64 C65 3.4(13) . .
C60 C63 C64 C65 179.8(9) . .
C63 C64 C65 C66 -179.0(7) . .
C63 C64 C65 C54 0.0(13) . .
C53 C54 C65 C66 -3.6(11) . .
C55 C54 C65 C66 175.7(7) . .
C53 C54 C65 C64 177.3(7) . .
C55 C54 C65 C64 -3.4(13) . .
C64 C65 C66 C65 -179.2(9) . 2
C54 C65 C66 C65 1.8(6) . 2
C64 C65 C66 C67 0.8(9) . .
C54 C65 C66 C67 -178.2(6) . .
C65 C66 C67 C68 87.1(5) . 2
C65 C66 C67 C68 -92.9(5) 2 2
C65 C66 C67 C68 -92.9(5) . .
C65 C66 C67 C68 87.1(5) 2 .
C68 C67 C68 C69 179.5(8) 2 .
C66 C67 C68 C69 -0.5(8) . .
C68 C67 C68 C79 -0.3(4) 2 .
C66 C67 C68 C79 179.7(4) . .
C67 C68 C69 C70 179.1(7) . .
C79 C68 C69 C70 -1.2(12) . .
C68 C69 C70 C77 0.6(13) . .
C68 C69 C70 C71 177.5(8) . .
C69 C70 C71 C72 127.1(11) . .
C77 C70 C71 C72 -55.8(11) . .
C69 C70 C71 C76 -120.5(11) . .
C77 C70 C71 C76 56.6(11) . .
C70 C71 C72 C73 55.9(12) . .
C76 C71 C72 C73 -56.2(11) . .
C71 C72 C73 C74 -0.6(12) . .
C72 C73 C74 C75 57.4(10) . .
C72 C73 C74 C77 -54.2(11) . .
C77 C74 C75 C76 54.8(12) . .
C73 C74 C75 C76 -57.1(11) . .
C74 C75 C76 C71 1.7(12) . .
C72 C71 C76 C75 56.5(11) . .
C70 C71 C76 C75 -57.6(11) . .
C69 C70 C77 C78 -0.2(13) . .
C71 C70 C77 C78 -177.5(8) . .
C69 C70 C77 C74 176.8(8) . .
C71 C70 C77 C74 -0.5(11) . .
C75 C74 C77 C78 121.1(10) . .
C73 C74 C77 C78 -129.1(10) . .
C75 C74 C77 C70 -55.7(11) . .
C73 C74 C77 C70 54.2(11) . .
C70 C77 C78 C79 0.4(11) . .
C74 C77 C78 C79 -176.2(8) . .
C67 C68 C79 C80 0.5(9) . .
C69 C68 C79 C80 -179.2(6) . .
C67 C68 C79 C78 -179.0(5) . .
C69 C68 C79 C78 1.3(10) . .
C77 C78 C79 C80 179.6(6) . .
C77 C78 C79 C68 -0.9(10) . .
C68 C79 C80 C79 -0.3(4) . 2
C78 C79 C80 C79 179.2(7) . 2
C68 C79 C80 Br4 179.7(4) . .
C78 C79 C80 Br4 -0.8(7) . .
C84 Cl4 C82 Cl5 171(3) . .
C84 Cl4 C82 Cl6 30(10) . .
C85 O2 C84 O1 -24(6) . .
C85 O2 C84 Cl4 -144(6) . .
C82 Cl4 C84 O1 -117(7) . .
C82 Cl4 C84 C85 -20(8) . .
C82 Cl4 C84 O2 10(7) . .
O1 C84 C85 O2 162(5) . .
Cl4 C84 C85 O2 39(6) . .
